data_9005048
loop_
_publ_author_name
'Baur, W. H.'
'Kassner, D.'
'Kim, C.'
'Sieber, N. H. W.'

_publ_section_title
;
 Flexibility and distortion of the framework of natrolite: crystal
 structures of ion-exchanged natrolites
 Sample: K-natrolite, KK
;
_journal_name_full 'European Journal of Mineralogy'
_journal_page_first 761
_journal_page_last 769
_journal_paper_doi 10.1127/ejm/2/6/0761
_journal_volume 2
_journal_year 1990
_chemical_formula_sum 'Al2 H4 K2 O12 Si3'
_chemical_name_mineral Natrolite
_space_group_IT_number 43
_symmetry_space_group_name_Hall 'F 2 -2d'
_symmetry_space_group_name_H-M 'F d d 2'
_cell_angle_alpha 90
_cell_angle_beta 90
_cell_angle_gamma 90
_cell_formula_units_Z 8
_cell_length_a 19.27
_cell_length_b 19.66
_cell_length_c 6.469
_cell_volume 2450.769
_database_code_amcsd 0006393
_exptl_crystal_density_diffrn 2.236
_cod_original_formula_sum 'K2 Al2 Si3 O12 H4'
_cod_database_code 9005048

loop_
_space_group_symop_operation_xyz
x,y,z
x,1/2+y,1/2+z
1/2+x,y,1/2+z
1/2+x,1/2+y,z
1/4+x,1/4-y,1/4+z
1/4+x,3/4-y,3/4+z
3/4+x,1/4-y,3/4+z
3/4+x,3/4-y,1/4+z
1/4-x,1/4+y,1/4+z
1/4-x,3/4+y,3/4+z
3/4-x,1/4+y,3/4+z
3/4-x,3/4+y,1/4+z
-x,1/2-y,1/2+z
-x,-y,+z
1/2-x,1/2-y,+z
1/2-x,-y,1/2+z

loop_
_atom_site_label
_atom_site_fract_x
_atom_site_fract_y
_atom_site_fract_z
_atom_site_type_symbol
_atom_site_attached_hydrogens
K 0.21850 0.53100 0.12100 K 0
Al 0.20230 0.33590 0.85900 Al 0
Si1 0.00000 0.00000 0.00000 Si 0
Si2 0.16140 0.20280 0.62000 Si 0
O1 0.04180 0.05410 0.85900 O 0
O2 0.16330 0.41550 0.86000 O 0
O3 0.15410 0.27890 0.71300 O 0
O4 0.28590 0.34160 0.76100 O 0
O5 0.94470 0.04090 0.14100 O 0
Wat 0.17430 0.42410 0.37000 O 2

loop_
_cod_changelog_entry_id
_cod_changelog_entry_author
_cod_changelog_entry_date
_cod_changelog_entry_text
1
;cod-tools version 3.8.0
Id: cif_guess_AMCSD_atom_types 9574 2023-05-10 09:00:05Z saulius
;
2023-05-10T18:49:48+03:00
;Derived atom types and hydrogen counts
from atom names that follow the AMCSD naming convention
(Wat == water, O-H == hydroxyl).
;

loop_
_cod_related_entry_id
_cod_related_entry_database
_cod_related_entry_code
1 AMCSD 0006393
